data_1519355
loop_
_publ_author_name
'Hursthouse, Michael B.'
'Coles, Simon J.'
'Steed, J. W.'
'Jones, C.'
'Coombs, D. L.'
'Calder, R. J.'
'Aldridge, Simon'

_publ_section_title
;
 Trichloro-(6-trimethylsilylamido-2-picolyl)-tin
;
_journal_name_full 'Crystal Structure Report Archive'
_journal_page_first 127
_journal_year 2001
_chemical_formula_sum 'C9 H15 Cl3 N2 Si Sn'
_chemical_formula_weight 404.36
_space_group_IT_number 2
_symmetry_cell_setting triclinic
_symmetry_space_group_name_Hall '-P 1'
_symmetry_space_group_name_H-M 'P -1'
_atom_sites_solution_hydrogens geom
_atom_sites_solution_primary direct
_atom_sites_solution_secondary difmap
_cell_angle_alpha 93.62(3)
_cell_angle_beta 90.61(3)
_cell_angle_gamma 104.26(3)
_cell_formula_units_Z 4
_cell_length_a 9.2498(18)
_cell_length_b 9.7081(19)
_cell_length_c 17.738(4)
_cell_measurement_reflns_used 18630
_cell_measurement_temperature 150(2)
_cell_measurement_theta_max 27.48
_cell_measurement_theta_min 1.00
_cell_volume 1540.1(6)
_computing_cell_refinement 'DENZO (Otwinowski & Minor, 1997) & COLLECT (Hooft, 1998)'
_computing_data_collection 'COLLECT (Hooft, 1998)'
_computing_data_reduction 'DENZO (Otwinowski & Minor, 1997) & COLLECT (Hooft, 1998)'
_computing_molecular_graphics 'CAMERON (Watkin, Pearce 1995)'
_computing_structure_refinement 'SHELXL-97 (Sheldrick, 1997)'
_computing_structure_solution 'SHELXS-97 (Sheldrick, 1990)'
_diffrn_ambient_temperature 150(2)
_diffrn_detector_area_resol_mean 9.091
_diffrn_measured_fraction_theta_full 0.984
_diffrn_measured_fraction_theta_max 0.984
_diffrn_measurement_device_type 'Nonius KappaCCD Area Detector'
_diffrn_measurement_method '\f and \w scans to fill Ewald Sphere'
_diffrn_radiation_monochromator graphite
_diffrn_radiation_source 'Nonius FR591 rotating anode'
_diffrn_radiation_type MoK\a
_diffrn_radiation_wavelength 0.71073
_diffrn_reflns_av_R_equivalents 0.0809
_diffrn_reflns_av_sigmaI/netI 0.0559
_diffrn_reflns_limit_h_max 11
_diffrn_reflns_limit_h_min -12
_diffrn_reflns_limit_k_max 12
_diffrn_reflns_limit_k_min -12
_diffrn_reflns_limit_l_max 23
_diffrn_reflns_limit_l_min -23
_diffrn_reflns_number 23521
_diffrn_reflns_theta_full 27.46
_diffrn_reflns_theta_max 27.46
_diffrn_reflns_theta_min 1.15
_exptl_absorpt_coefficient_mu 2.235
_exptl_absorpt_correction_T_max 0.8074
_exptl_absorpt_correction_T_min 0.6634
_exptl_absorpt_correction_type multi-scan
_exptl_absorpt_process_details 'SORTAV (Blessing, 1997)'
_exptl_crystal_colour yellow
_exptl_crystal_density_diffrn 1.744
_exptl_crystal_density_method 'not measured'
_exptl_crystal_description block
_exptl_crystal_F_000 792
_exptl_crystal_size_max 0.20
_exptl_crystal_size_mid 0.12
_exptl_crystal_size_min 0.10
_refine_diff_density_max 0.736
_refine_diff_density_min -1.075
_refine_diff_density_rms 0.116
_refine_ls_extinction_coef 0.0022(4)
_refine_ls_extinction_expression Fc^*^=kFc[1+0.001xFc^2^\l^3^/sin(2\q)]^-1/4^
_refine_ls_extinction_method SHELXL
_refine_ls_goodness_of_fit_ref 0.980
_refine_ls_hydrogen_treatment constr
_refine_ls_matrix_type full
_refine_ls_number_parameters 298
_refine_ls_number_reflns 6924
_refine_ls_number_restraints 0
_refine_ls_restrained_S_all 0.980
_refine_ls_R_factor_all 0.0386
_refine_ls_R_factor_gt 0.0307
_refine_ls_shift/su_max 0.043
_refine_ls_shift/su_mean 0.002
_refine_ls_structure_factor_coef Fsqd
_refine_ls_weighting_details 'calc w=1/[\s^2^(Fo^2^)+(0.0440P)^2^+0.0000P] where P=(Fo^2^+2Fc^2^)/3'
_refine_ls_weighting_scheme calc
_refine_ls_wR_factor_gt 0.0769
_refine_ls_wR_factor_ref 0.0812
_reflns_number_gt 5961
_reflns_number_total 6924
_reflns_threshold_expression >2sigma(I)
_cod_data_source_file eCrystal-127.cif
_cod_data_source_block 01src073
_cod_depositor_comments
;
Citation :
Hursthouse, Michael B. and Coles, Simon J. and Steed, J. W. and 
Jones, C. and Coombs, D. L. and Calder, R. J. and Aldridge, Simon (2001) 
University of Southampton, Crystal Structure Report Archive. 
(doi:10.5258/ecrystals/127)

More at:
http://ecrystals.chem.soton.ac.uk/127/

The following automatic conversions were performed:

'_symmetry_cell_setting' value 'Triclinic' changed to 'triclinic'
according to the built-in table from CIF Core dictionary named
'cif_core.dic' version 2.4.1 from 2010-06-29.

Automatic conversion script
Id: cif_fix_values 3105 2015-03-04 15:46:00Z robertas 
;
_cod_original_cell_volume 1540.1(5)
_cod_original_sg_symbol_H-M P-1
_cod_database_code 1519355

loop_
_symmetry_equiv_pos_as_xyz
'x, y, z'
'-x, -y, -z'

loop_
_atom_site_label
_atom_site_type_symbol
_atom_site_fract_x
_atom_site_fract_y
_atom_site_fract_z
_atom_site_U_iso_or_equiv
_atom_site_adp_type
_atom_site_occupancy
_atom_site_symmetry_multiplicity
_atom_site_calc_flag
_atom_site_refinement_flags
_atom_site_disorder_assembly
_atom_site_disorder_group
C1 C 0.0035(3) 0.2624(2) 0.26032(14) 0.0220(5) Uani 1 1 d . . .
C2 C -0.1285(3) 0.2912(3) 0.28861(16) 0.0285(6) Uani 1 1 d . . .
H2 H -0.1519 0.2828 0.3404 0.034 Uiso 1 1 calc R . .
C3 C -0.2222(3) 0.3317(3) 0.23862(18) 0.0339(7) Uani 1 1 d . . .
H3 H -0.3115 0.3523 0.2566 0.041 Uiso 1 1 calc R . .
C4 C -0.1904(3) 0.3435(3) 0.16267(18) 0.0346(7) Uani 1 1 d . . .
H4 H -0.2568 0.3721 0.1293 0.042 Uiso 1 1 calc R . .
C5 C -0.0614(3) 0.3132(3) 0.13620(16) 0.0290(6) Uani 1 1 d . . .
C6 C -0.0159(3) 0.3179(3) 0.05529(16) 0.0426(7) Uani 1 1 d . . .
H6A H 0.0866 0.3759 0.0526 0.064 Uiso 1 1 calc R . .
H6B H -0.0831 0.3598 0.0263 0.064 Uiso 1 1 calc R . .
H6C H -0.0215 0.2210 0.0341 0.064 Uiso 1 1 calc R . .
C7 C 0.0405(3) 0.2912(3) 0.45393(17) 0.0401(7) Uani 1 1 d . . .
H7A H 0.0370 0.3838 0.4361 0.060 Uiso 1 1 calc R . .
H7B H 0.0815 0.3042 0.5058 0.060 Uiso 1 1 calc R . .
H7C H -0.0605 0.2287 0.4527 0.060 Uiso 1 1 calc R . .
C8 C 0.1392(4) 0.0213(3) 0.41274(18) 0.0444(8) Uani 1 1 d . . .
H8A H 0.0336 -0.0295 0.4076 0.067 Uiso 1 1 calc R . .
H8B H 0.1751 0.0172 0.4645 0.067 Uiso 1 1 calc R . .
H8C H 0.1972 -0.0235 0.3773 0.067 Uiso 1 1 calc R . .
C9 C 0.3585(3) 0.3120(4) 0.40759(19) 0.0466(8) Uani 1 1 d . . .
H9A H 0.4251 0.2558 0.3867 0.070 Uiso 1 1 calc R . .
H9B H 0.3796 0.3330 0.4619 0.070 Uiso 1 1 calc R . .
H9C H 0.3748 0.4015 0.3825 0.070 Uiso 1 1 calc R . .
C10 C -0.6235(3) -0.2808(2) 0.23682(14) 0.0228(5) Uani 1 1 d . . .
C11 C -0.7693(3) -0.3217(3) 0.20651(17) 0.0312(6) Uani 1 1 d . . .
H11 H -0.7879 -0.3250 0.1536 0.037 Uiso 1 1 calc R . .
C12 C -0.8838(3) -0.3567(3) 0.25508(18) 0.0341(7) Uani 1 1 d . . .
H12 H -0.9833 -0.3845 0.2353 0.041 Uiso 1 1 calc R . .
C13 C -0.8591(3) -0.3528(3) 0.33282(17) 0.0339(7) Uani 1 1 d . . .
H13 H -0.9404 -0.3780 0.3657 0.041 Uiso 1 1 calc R . .
C14 C -0.7148(3) -0.3120(3) 0.36124(16) 0.0306(6) Uani 1 1 d . . .
C15 C -0.6719(4) -0.2989(3) 0.44378(16) 0.0415(7) Uani 1 1 d . . .
H15A H -0.5938 -0.3491 0.4518 0.062 Uiso 1 1 calc R . .
H15B H -0.7594 -0.3409 0.4729 0.062 Uiso 1 1 calc R . .
H15C H -0.6345 -0.1980 0.4605 0.062 Uiso 1 1 calc R . .
C16 C -0.3029(3) -0.3231(3) 0.08276(18) 0.0404(7) Uani 1 1 d . . .
H16A H -0.2145 -0.2922 0.1164 0.061 Uiso 1 1 calc R . .
H16B H -0.2733 -0.3102 0.0303 0.061 Uiso 1 1 calc R . .
H16C H -0.3496 -0.4239 0.0886 0.061 Uiso 1 1 calc R . .
C17 C -0.3524(4) -0.0234(3) 0.09754(18) 0.0433(8) Uani 1 1 d . . .
H17A H -0.4260 0.0318 0.1089 0.065 Uiso 1 1 calc R . .
H17B H -0.3192 -0.0097 0.0456 0.065 Uiso 1 1 calc R . .
H17C H -0.2666 0.0091 0.1327 0.065 Uiso 1 1 calc R . .
C18 C -0.6028(4) -0.2759(3) 0.04223(16) 0.0409(7) Uani 1 1 d . . .
H18A H -0.6517 -0.3755 0.0499 0.061 Uiso 1 1 calc R . .
H18B H -0.5704 -0.2679 -0.0101 0.061 Uiso 1 1 calc R . .
H18C H -0.6731 -0.2167 0.0523 0.061 Uiso 1 1 calc R . .
N1 N 0.1149(2) 0.2182(2) 0.29565(12) 0.0233(4) Uani 1 1 d . . .
N2 N 0.0295(2) 0.2721(2) 0.18542(12) 0.0243(4) Uani 1 1 d . . .
N3 N -0.4883(2) -0.2394(2) 0.20267(12) 0.0247(5) Uani 1 1 d . . .
N4 N -0.6020(2) -0.2777(2) 0.31259(12) 0.0244(5) Uani 1 1 d . . .
Cl1 Cl 0.14769(9) 0.01469(8) 0.09993(4) 0.0446(2) Uani 1 1 d . . .
Cl2 Cl 0.40315(8) 0.07721(8) 0.25131(5) 0.04184(18) Uani 1 1 d . . .
Cl3 Cl 0.39713(7) 0.38054(7) 0.15316(5) 0.03904(18) Uani 1 1 d . . .
Cl4 Cl -0.30297(8) -0.38795(8) 0.36123(4) 0.03809(17) Uani 1 1 d . . .
Cl5 Cl -0.12398(7) -0.11446(9) 0.24907(5) 0.04330(19) Uani 1 1 d . . .
Cl6 Cl -0.34435(8) -0.01164(8) 0.39134(4) 0.03954(18) Uani 1 1 d . . .
Sn1 Sn 0.229335(18) 0.185994(17) 0.198833(9) 0.02289(8) Uani 1 1 d . . .
Sn2 Sn -0.358360(17) -0.199702(18) 0.301483(9) 0.02414(8) Uani 1 1 d . . .
Si1 Si 0.16100(8) 0.20922(8) 0.39166(4) 0.02720(16) Uani 1 1 d . . .
Si2 Si -0.43809(8) -0.21478(7) 0.10756(4) 0.02591(16) Uani 1 1 d . . .

loop_
_atom_site_aniso_label
_atom_site_aniso_U_11
_atom_site_aniso_U_22
_atom_site_aniso_U_33
_atom_site_aniso_U_23
_atom_site_aniso_U_13
_atom_site_aniso_U_12
C1 0.0201(11) 0.0169(12) 0.0270(13) -0.0012(10) -0.0005(10) 0.0017(9)
C2 0.0228(12) 0.0276(14) 0.0341(15) -0.0032(11) 0.0051(11) 0.0054(10)
C3 0.0199(12) 0.0297(15) 0.0515(19) -0.0078(13) -0.0016(13) 0.0077(11)
C4 0.0264(13) 0.0241(14) 0.0528(19) 0.0013(13) -0.0128(13) 0.0063(11)
C5 0.0250(12) 0.0260(14) 0.0345(15) 0.0042(11) -0.0058(12) 0.0031(10)
C6 0.0407(16) 0.053(2) 0.0334(16) 0.0146(14) -0.0057(14) 0.0083(14)
C7 0.0428(16) 0.0457(18) 0.0299(15) -0.0028(13) 0.0043(13) 0.0082(14)
C8 0.057(2) 0.0398(17) 0.0365(17) 0.0124(14) -0.0012(15) 0.0101(15)
C9 0.0338(15) 0.059(2) 0.0432(18) -0.0056(15) -0.0054(14) 0.0066(14)
C10 0.0229(12) 0.0165(12) 0.0278(13) -0.0005(10) -0.0009(10) 0.0033(9)
C11 0.0275(14) 0.0304(15) 0.0339(15) -0.0025(12) -0.0050(12) 0.0052(11)
C12 0.0197(12) 0.0288(15) 0.0519(19) -0.0029(13) -0.0038(13) 0.0044(11)
C13 0.0247(13) 0.0322(15) 0.0438(17) -0.0009(13) 0.0108(13) 0.0059(11)
C14 0.0320(14) 0.0270(14) 0.0340(15) 0.0007(11) 0.0090(12) 0.0096(11)
C15 0.0413(15) 0.052(2) 0.0315(16) 0.0020(14) 0.0096(14) 0.0124(14)
C16 0.0429(16) 0.0403(17) 0.0400(17) -0.0006(14) 0.0105(14) 0.0149(14)
C17 0.060(2) 0.0280(15) 0.0393(17) 0.0069(13) 0.0158(16) 0.0045(14)
C18 0.0510(18) 0.0470(18) 0.0262(15) 0.0006(13) -0.0038(14) 0.0155(15)
N1 0.0219(10) 0.0262(11) 0.0234(11) 0.0023(8) 0.0026(9) 0.0087(8)
N2 0.0228(10) 0.0238(11) 0.0269(11) 0.0037(9) 0.0011(9) 0.0067(9)
N3 0.0220(10) 0.0241(11) 0.0250(11) -0.0011(9) -0.0014(9) 0.0007(8)
N4 0.0220(10) 0.0249(11) 0.0270(11) 0.0014(9) 0.0020(9) 0.0072(9)
Cl1 0.0513(4) 0.0406(4) 0.0395(4) -0.0141(3) 0.0042(4) 0.0105(3)
Cl2 0.0409(4) 0.0436(4) 0.0507(4) 0.0083(3) 0.0025(3) 0.0275(3)
Cl3 0.0279(3) 0.0328(4) 0.0571(5) 0.0147(3) 0.0118(3) 0.0056(3)
Cl4 0.0379(4) 0.0372(4) 0.0431(4) 0.0055(3) -0.0033(3) 0.0161(3)
Cl5 0.0233(3) 0.0503(4) 0.0492(5) 0.0009(4) 0.0031(3) -0.0037(3)
Cl6 0.0443(4) 0.0332(4) 0.0376(4) -0.0126(3) -0.0084(3) 0.0070(3)
Sn1 0.02254(11) 0.02243(11) 0.02519(12) 0.00226(7) 0.00433(8) 0.00808(7)
Sn2 0.02095(11) 0.02538(11) 0.02432(12) -0.00169(8) -0.00238(8) 0.00334(7)
Si1 0.0282(4) 0.0294(4) 0.0227(4) 0.0017(3) -0.0005(3) 0.0048(3)
Si2 0.0322(4) 0.0218(4) 0.0235(4) 0.0009(3) 0.0022(3) 0.0062(3)

loop_
_atom_type_symbol
_atom_type_description
_atom_type_scat_dispersion_real
_atom_type_scat_dispersion_imag
_atom_type_scat_source
C C 0.0033 0.0016 'International Tables Vol C Tables 4.2.6.8 and 6.1.1.4'
H H 0.0000 0.0000 'International Tables Vol C Tables 4.2.6.8 and 6.1.1.4'
N N 0.0061 0.0033 'International Tables Vol C Tables 4.2.6.8 and 6.1.1.4'
Cl Cl 0.1484 0.1585 'International Tables Vol C Tables 4.2.6.8 and 6.1.1.4'
Sn Sn -0.6537 1.4246 'International Tables Vol C Tables 4.2.6.8 and 6.1.1.4'
Si Si 0.0817 0.0704 'International Tables Vol C Tables 4.2.6.8 and 6.1.1.4'

loop_
_geom_angle_atom_site_label_1
_geom_angle_atom_site_label_2
_geom_angle_atom_site_label_3
_geom_angle
_geom_angle_site_symmetry_1
_geom_angle_site_symmetry_3
N2 C1 N1 110.4(2) . .
N2 C1 C2 118.8(2) . .
N1 C1 C2 130.7(2) . .
N2 C1 Sn1 58.44(12) . .
N1 C1 Sn1 52.13(12) . .
C2 C1 Sn1 173.70(18) . .
C3 C2 C1 117.6(3) . .
C2 C3 C4 122.0(3) . .
C5 C4 C3 119.3(3) . .
N2 C5 C4 118.5(3) . .
N2 C5 C6 116.9(2) . .
C4 C5 C6 124.6(3) . .
N4 C10 N3 109.8(2) . .
N4 C10 C11 119.0(2) . .
N3 C10 C11 131.2(2) . .
N4 C10 Sn2 57.70(13) . .
N3 C10 Sn2 52.14(12) . .
C11 C10 Sn2 176.35(19) . .
C12 C11 C10 118.1(3) . .
C11 C12 C13 121.9(3) . .
C14 C13 C12 118.9(3) . .
N4 C14 C13 118.8(3) . .
N4 C14 C15 116.6(2) . .
C13 C14 C15 124.6(3) . .
C1 N1 Si1 132.69(17) . .
C1 N1 Sn1 96.42(15) . .
Si1 N1 Sn1 130.56(11) . .
C5 N2 C1 123.8(2) . .
C5 N2 Sn1 145.79(18) . .
C1 N2 Sn1 90.22(15) . .
C10 N3 Si2 132.88(18) . .
C10 N3 Sn2 96.30(16) . .
Si2 N3 Sn2 130.69(11) . .
C14 N4 C10 123.3(2) . .
C14 N4 Sn2 145.54(19) . .
C10 N4 Sn2 91.09(15) . .
N1 Sn1 N2 62.73(8) . .
N1 Sn1 Cl1 127.00(6) . .
N2 Sn1 Cl1 91.64(6) . .
N1 Sn1 Cl3 118.44(7) . .
N2 Sn1 Cl3 95.51(6) . .
Cl1 Sn1 Cl3 108.99(4) . .
N1 Sn1 Cl2 98.93(6) . .
N2 Sn1 Cl2 161.00(6) . .
Cl1 Sn1 Cl2 96.43(4) . .
Cl3 Sn1 Cl2 98.05(3) . .
N1 Sn1 C1 31.45(8) . .
N2 Sn1 C1 31.34(8) . .
Cl1 Sn1 C1 110.47(6) . .
Cl3 Sn1 C1 110.88(6) . .
Cl2 Sn1 C1 130.00(6) . .
N3 Sn2 N4 62.76(8) . .
N3 Sn2 Cl6 126.03(6) . .
N4 Sn2 Cl6 92.58(6) . .
N3 Sn2 Cl4 119.98(6) . .
N4 Sn2 Cl4 94.28(6) . .
Cl6 Sn2 Cl4 108.33(3) . .
N3 Sn2 Cl5 98.82(6) . .
N4 Sn2 Cl5 161.45(6) . .
Cl6 Sn2 Cl5 97.40(4) . .
Cl4 Sn2 Cl5 97.33(4) . .
N3 Sn2 C10 31.56(8) . .
N4 Sn2 C10 31.20(8) . .
Cl6 Sn2 C10 111.25(6) . .
Cl4 Sn2 C10 110.03(6) . .
Cl5 Sn2 C10 130.32(6) . .
N1 Si1 C8 109.66(13) . .
N1 Si1 C7 110.85(13) . .
C8 Si1 C7 109.75(15) . .
N1 Si1 C9 107.12(14) . .
C8 Si1 C9 110.61(16) . .
C7 Si1 C9 108.82(14) . .
N3 Si2 C17 109.02(12) . .
N3 Si2 C18 111.36(12) . .
C17 Si2 C18 109.63(16) . .
N3 Si2 C16 108.36(13) . .
C17 Si2 C16 110.46(15) . .
C18 Si2 C16 108.00(14) . .

loop_
_geom_bond_atom_site_label_1
_geom_bond_atom_site_label_2
_geom_bond_distance
_geom_bond_site_symmetry_2
C1 N2 1.358(3) .
C1 N1 1.371(3) .
C1 C2 1.408(3) .
C1 Sn1 2.611(2) .
C2 C3 1.374(4) .
C3 C4 1.388(4) .
C4 C5 1.378(4) .
C5 N2 1.350(3) .
C5 C6 1.500(4) .
C7 Si1 1.856(3) .
C8 Si1 1.848(3) .
C9 Si1 1.863(3) .
C10 N4 1.354(3) .
C10 N3 1.376(3) .
C10 C11 1.400(4) .
C10 Sn2 2.612(3) .
C11 C12 1.363(4) .
C12 C13 1.392(4) .
C13 C14 1.375(4) .
C14 N4 1.353(3) .
C14 C15 1.502(4) .
C16 Si2 1.861(3) .
C17 Si2 1.853(3) .
C18 Si2 1.856(3) .
N1 Si1 1.764(2) .
N1 Sn1 2.074(2) .
N2 Sn1 2.224(2) .
N3 Si2 1.770(2) .
N3 Sn2 2.075(2) .
N4 Sn2 2.209(2) .
Cl1 Sn1 2.3235(11) .
Cl2 Sn1 2.3441(9) .
Cl3 Sn1 2.3256(11) .
Cl4 Sn2 2.3279(9) .
Cl5 Sn2 2.3464(10) .
Cl6 Sn2 2.3244(10) .
